data_7123778
loop_
_publ_author_name
'Erb, William'
'Roisnel, Thierry'

_publ_section_title
;
 Asymmetric synthesis of hetero-1,2,3,4,5-pentasubstituted ferrocenes
;
_journal_name_full 'Chemical Communications'
_journal_paper_doi 10.1039/C9CC04604F
_journal_year 2019
_chemical_absolute_configuration ad
_chemical_compound_source 'synthesis as described'
_chemical_formula_moiety 'C17 H24 Cl F Fe I N Si'
_chemical_formula_sum 'C17 H24 Cl F Fe I N Si'
_chemical_formula_weight 507.66
_space_group_crystal_system orthorhombic
_space_group_IT_number 33
_space_group_name_Hall 'P 2c -2n'
_space_group_name_H-M_alt 'P n a 21'
_symmetry_space_group_name_Hall 'P 2c -2n'
_symmetry_space_group_name_H-M 'P n a 21'
_atom_sites_solution_hydrogens geom
_atom_sites_solution_primary dual
_atom_sites_solution_secondary difmap
_audit_update_record
;
2019-06-04 deposited with the CCDC.    2019-07-04 downloaded from the CCDC.
;
_cell_angle_alpha 90
_cell_angle_beta 90
_cell_angle_gamma 90
_cell_formula_units_Z 8
_cell_length_a 10.3652(11)
_cell_length_b 13.2629(14)
_cell_length_c 29.267(3)
_cell_measurement_reflns_used 9778
_cell_measurement_temperature 150
_cell_measurement_theta_max 27.4813
_cell_measurement_theta_min 2.5892
_cell_measurement_wavelength 0.71073
_cell_volume 4023.4(7)
_computing_cell_refinement 'APEX3 (Bruker, 2015)'
_computing_data_collection 'SAINT (Bruker, 2014)'
_computing_data_reduction 'SAINT (Bruker, 2014)'
_computing_molecular_graphics 'SXGRAPH (L. Farrugia, 1999), Mercury (CSD, 2016)'
_computing_publication_material 'CRYSCALC (T. Roisnel, local program, 2019)'
_computing_structure_refinement 'SHELXL-2018_3 (Sheldrick, 2018)'
_computing_structure_solution 'SHELXT (G. Sheldrick, 2015)'
_diffrn_ambient_temperature 150
_diffrn_detector '(CMOS) PHOTON 100'
_diffrn_detector_area_resol_mean 10.4167
_diffrn_measured_fraction_theta_full 0.998
_diffrn_measured_fraction_theta_max 0.995
_diffrn_measurement_device_type 'D8 VENTURE Bruker AXS'
_diffrn_measurement_method 'rotation images'
_diffrn_radiation_monochromator 'multilayer monochromator'
_diffrn_radiation_probe x-ray
_diffrn_radiation_source 'Incoatec microfocus sealed tube'
_diffrn_radiation_type MoK\a
_diffrn_radiation_wavelength 0.71073
_diffrn_reflns_av_R_equivalents 0.0365
_diffrn_reflns_av_unetI/netI 0.0446
_diffrn_reflns_limit_h_max 13
_diffrn_reflns_limit_h_min -13
_diffrn_reflns_limit_k_max 17
_diffrn_reflns_limit_k_min -17
_diffrn_reflns_limit_l_max 32
_diffrn_reflns_limit_l_min -37
_diffrn_reflns_number 24845
_diffrn_reflns_theta_full 25.242
_diffrn_reflns_theta_max 27.513
_diffrn_reflns_theta_min 2.494
_diffrn_source_current 1.0
_diffrn_source_voltage 50.0
_exptl_absorpt_coefficient_mu 2.483
_exptl_absorpt_correction_T_max 0.761
_exptl_absorpt_correction_T_min 0.561
_exptl_absorpt_correction_type multi-scan
_exptl_absorpt_process_details
;
  [Sheldrick, G.M. (2014). SADABS Bruker AXS Inc., Madison, Wisconsin, USA]
;
_exptl_crystal_colour orange
_exptl_crystal_density_diffrn 1.676
_exptl_crystal_description block
_exptl_crystal_F_000 2016
_exptl_crystal_size_max 0.380
_exptl_crystal_size_mid 0.210
_exptl_crystal_size_min 0.110
_refine_diff_density_max 0.404
_refine_diff_density_min -0.580
_refine_diff_density_rms 0.080
_refine_ls_abs_structure_details
;
Flack x determined using 3510 quotients [(I+)-(I-)]/[(I+)+(I-)]
(Parsons, Flack and Wagner, Acta Cryst. B69 (2013) 249-259).
;
_refine_ls_abs_structure_Flack 0.001(9)
_refine_ls_extinction_method none
_refine_ls_goodness_of_fit_ref 1.049
_refine_ls_hydrogen_treatment constr
_refine_ls_matrix_type full
_refine_ls_number_parameters 427
_refine_ls_number_reflns 8585
_refine_ls_number_restraints 1
_refine_ls_restrained_S_all 1.049
_refine_ls_R_factor_all 0.0265
_refine_ls_R_factor_gt 0.0241
_refine_ls_shift/su_max 0.024
_refine_ls_shift/su_mean 0.001
_refine_ls_structure_factor_coef Fsqd
_refine_ls_weighting_details 'w=1/[\s^2^(Fo^2^)+1.0472P] where P=(Fo^2^+2Fc^2^)/3'
_refine_ls_weighting_scheme calc
_refine_ls_wR_factor_gt 0.0513
_refine_ls_wR_factor_ref 0.0523
_reflns_Friedel_coverage 0.830
_reflns_Friedel_fraction_full 0.876
_reflns_Friedel_fraction_max 0.860
_reflns_number_gt 8191
_reflns_number_total 8585
_reflns_threshold_expression >2sigma(I)
_cod_data_source_file c9cc04604f2.cif
_cod_data_source_block WE7811
_cod_original_cell_volume 4023.3(7)
_cod_database_code 7123778

loop_
_space_group_symop_operation_xyz
'x, y, z'
'-x+1/2, y+1/2, z+1/2'
'x+1/2, -y+1/2, z'
'-x, -y, z+1/2'

loop_
_atom_site_label
_atom_site_type_symbol
_atom_site_fract_x
_atom_site_fract_y
_atom_site_fract_z
_atom_site_U_iso_or_equiv
_atom_site_adp_type
_atom_site_occupancy
_atom_site_site_symmetry_order
_atom_site_calc_flag
_atom_site_refinement_flags_posn
_atom_site_refinement_flags_adp
Fe1 Fe 0.09305(6) 0.45799(4) 0.33523(2) 0.01422(12) Uani 1 1 d . .
I1 I 0.06682(3) 0.58678(2) 0.44777(2) 0.02110(7) Uani 1 1 d . .
Cl1 Cl 0.15985(12) 0.21067(8) 0.34170(4) 0.0275(2) Uani 1 1 d . .
F1 F 0.3654(3) 0.3789(2) 0.32193(9) 0.0270(6) Uani 1 1 d . .
C1 C 0.0993(5) 0.5342(4) 0.27425(16) 0.0257(10) Uani 1 1 d . .
H1 H 0.172967 0.566492 0.261621 0.031 Uiso 1 1 calc R U
C2 C 0.0061(5) 0.5788(4) 0.30374(18) 0.0310(12) Uani 1 1 d . .
H2 H 0.006373 0.646665 0.314186 0.037 Uiso 1 1 calc R U
C3 C -0.0865(5) 0.5050(5) 0.31473(17) 0.0314(12) Uani 1 1 d . .
H3 H -0.159425 0.514481 0.333946 0.038 Uiso 1 1 calc R U
C4 C -0.0524(5) 0.4141(4) 0.29218(18) 0.0301(12) Uani 1 1 d . .
H4 H -0.098001 0.352055 0.293614 0.036 Uiso 1 1 calc R U
C5 C 0.0618(5) 0.4326(4) 0.26726(16) 0.0255(10) Uani 1 1 d . .
H5 H 0.106109 0.384892 0.248838 0.031 Uiso 1 1 calc R U
C6 C 0.1368(4) 0.4776(3) 0.40184(14) 0.0137(8) Uani 1 1 d . .
C7 C 0.0858(4) 0.3769(3) 0.39538(14) 0.0147(8) Uani 1 1 d . .
C8 C 0.1715(4) 0.3319(3) 0.36318(14) 0.0162(8) Uani 1 1 d . .
C9 C 0.2680(4) 0.4013(3) 0.35098(15) 0.0167(9) Uani 1 1 d . .
C10 C 0.2520(4) 0.4947(3) 0.37472(15) 0.0171(9) Uani 1 1 d . .
Si1 Si 0.36180(13) 0.60748(10) 0.37246(4) 0.0221(3) Uani 1 1 d . .
C11 C 0.2719(6) 0.7241(4) 0.3572(2) 0.0386(13) Uani 1 1 d . .
H11A H 0.188722 0.724720 0.373104 0.058 Uiso 1 1 calc R U
H11B H 0.257217 0.725691 0.324100 0.058 Uiso 1 1 calc R U
H11C H 0.322325 0.783278 0.366257 0.058 Uiso 1 1 calc R U
C12 C 0.4380(6) 0.6240(5) 0.4293(2) 0.0397(14) Uani 1 1 d . .
H12A H 0.481290 0.561375 0.438194 0.060 Uiso 1 1 calc R U
H12B H 0.371581 0.640712 0.451894 0.060 Uiso 1 1 calc R U
H12C H 0.501325 0.678797 0.427796 0.060 Uiso 1 1 calc R U
C13 C 0.4878(6) 0.5828(4) 0.3281(2) 0.0409(14) Uani 1 1 d . .
H13A H 0.543710 0.641977 0.325128 0.061 Uiso 1 1 calc R U
H13B H 0.445967 0.569047 0.298682 0.061 Uiso 1 1 calc R U
H13C H 0.539628 0.524302 0.337134 0.061 Uiso 1 1 calc R U
C14 C -0.0250(4) 0.3183(3) 0.41698(15) 0.0184(9) Uani 1 1 d . .
H14 H -0.057022 0.272616 0.392263 0.022 Uiso 1 1 calc R U
C15 C -0.1430(4) 0.3793(4) 0.43167(16) 0.0247(10) Uani 1 1 d . .
H15A H -0.214733 0.333404 0.438278 0.037 Uiso 1 1 calc R U
H15B H -0.167869 0.425379 0.407016 0.037 Uiso 1 1 calc R U
H15C H -0.122145 0.418276 0.459146 0.037 Uiso 1 1 calc R U
N16 N 0.0306(4) 0.2508(3) 0.45148(14) 0.0245(8) Uani 1 1 d . .
C17 C -0.0541(6) 0.1656(5) 0.4621(2) 0.0526(18) Uani 1 1 d . .
H17A H -0.132620 0.190405 0.476922 0.079 Uiso 1 1 calc R U
H17B H -0.009254 0.118945 0.482608 0.079 Uiso 1 1 calc R U
H17C H -0.076971 0.130484 0.433745 0.079 Uiso 1 1 calc R U
C18 C 0.0672(6) 0.3023(4) 0.49339(17) 0.0355(13) Uani 1 1 d . .
H18A H 0.122833 0.359827 0.486019 0.053 Uiso 1 1 calc R U
H18B H 0.113950 0.255523 0.513329 0.053 Uiso 1 1 calc R U
H18C H -0.010460 0.326358 0.509071 0.053 Uiso 1 1 calc R U
Fe2 Fe 0.44444(6) 0.58440(4) 0.66886(2) 0.01411(13) Uani 1 1 d . .
I2 I 0.27649(3) 0.53154(2) 0.55669(2) 0.02170(7) Uani 1 1 d . .
F2 F 0.5488(3) 0.3862(2) 0.70549(10) 0.0265(6) Uani 1 1 d . .
Cl2 Cl 0.76243(10) 0.52448(9) 0.66382(4) 0.0257(2) Uani 1 1 d . .
C21 C 0.2945(5) 0.6377(4) 0.70792(19) 0.0306(12) Uani 1 1 d . .
H21 H 0.211952 0.607283 0.711028 0.037 Uiso 1 1 calc R U
C22 C 0.4055(6) 0.6182(4) 0.73584(18) 0.0386(14) Uani 1 1 d . .
H22 H 0.409707 0.572305 0.760728 0.046 Uiso 1 1 calc R U
C23 C 0.5072(6) 0.6790(4) 0.71982(18) 0.0341(13) Uani 1 1 d . .
H23 H 0.592061 0.681355 0.732003 0.041 Uiso 1 1 calc R U
C24 C 0.4612(5) 0.7358(4) 0.68266(19) 0.0309(12) Uani 1 1 d . .
H24 H 0.509916 0.783263 0.665529 0.037 Uiso 1 1 calc R U
C25 C 0.3302(5) 0.7103(4) 0.67500(17) 0.0268(11) Uani 1 1 d . .
H25 H 0.276107 0.737343 0.651838 0.032 Uiso 1 1 calc R U
C26 C 0.4126(4) 0.5114(3) 0.60902(14) 0.0143(8) Uani 1 1 d . .
C27 C 0.3936(4) 0.4413(3) 0.64644(15) 0.0158(8) Uani 1 1 d . .
C28 C 0.5158(4) 0.4434(3) 0.66908(15) 0.0169(8) Uani 1 1 d . .
C29 C 0.6038(4) 0.5094(3) 0.64745(15) 0.0159(8) Uani 1 1 d . .
C30 C 0.5400(4) 0.5546(3) 0.60919(14) 0.0143(8) Uani 1 1 d . .
Si2 Si 0.25203(13) 0.35937(10) 0.66144(5) 0.0251(3) Uani 1 1 d . .
C31 C 0.0951(6) 0.4294(5) 0.6602(3) 0.0537(18) Uani 1 1 d . .
H31A H 0.028700 0.389523 0.675702 0.081 Uiso 1 1 calc R U
H31B H 0.069338 0.440958 0.628378 0.081 Uiso 1 1 calc R U
H31C H 0.105254 0.494308 0.675746 0.081 Uiso 1 1 calc R U
C32 C 0.2498(6) 0.2546(4) 0.6187(2) 0.0399(14) Uani 1 1 d . .
H32A H 0.327639 0.213407 0.622255 0.060 Uiso 1 1 calc R U
H32B H 0.247207 0.282874 0.587794 0.060 Uiso 1 1 calc R U
H32C H 0.173302 0.212556 0.623703 0.060 Uiso 1 1 calc R U
C33 C 0.2769(7) 0.3078(5) 0.7201(2) 0.0518(18) Uani 1 1 d . .
H33A H 0.199769 0.270723 0.729674 0.078 Uiso 1 1 calc R U
H33B H 0.292763 0.363476 0.741444 0.078 Uiso 1 1 calc R U
H33C H 0.351386 0.262294 0.720079 0.078 Uiso 1 1 calc R U
C34 C 0.6058(4) 0.6227(3) 0.57489(14) 0.0173(9) Uani 1 1 d . .
H34 H 0.688338 0.646663 0.588840 0.021 Uiso 1 1 calc R U
C35 C 0.5262(5) 0.7157(3) 0.56231(18) 0.0281(10) Uani 1 1 d . .
H35A H 0.584102 0.770476 0.553147 0.042 Uiso 1 1 calc R U
H35B H 0.475134 0.736987 0.588789 0.042 Uiso 1 1 calc R U
H35C H 0.468263 0.699197 0.536916 0.042 Uiso 1 1 calc R U
N36 N 0.6384(4) 0.5653(3) 0.53323(13) 0.0219(8) Uani 1 1 d . .
C37 C 0.7035(6) 0.4706(4) 0.54305(18) 0.0366(13) Uani 1 1 d . .
H37A H 0.721239 0.435022 0.514375 0.055 Uiso 1 1 calc R U
H37B H 0.648193 0.428640 0.562462 0.055 Uiso 1 1 calc R U
H37C H 0.784883 0.484200 0.558931 0.055 Uiso 1 1 calc R U
C38 C 0.7208(5) 0.6250(4) 0.50291(18) 0.0305(11) Uani 1 1 d . .
H38A H 0.801830 0.640973 0.518558 0.046 Uiso 1 1 calc R U
H38B H 0.676400 0.687703 0.494721 0.046 Uiso 1 1 calc R U
H38C H 0.739243 0.586311 0.475140 0.046 Uiso 1 1 calc R U

loop_
_atom_site_aniso_label
_atom_site_aniso_U_11
_atom_site_aniso_U_22
_atom_site_aniso_U_33
_atom_site_aniso_U_23
_atom_site_aniso_U_13
_atom_site_aniso_U_12
Fe1 0.0138(3) 0.0199(3) 0.0090(3) -0.0020(2) -0.0006(2) 0.0011(2)
I1 0.02647(14) 0.01881(13) 0.01801(14) -0.00768(12) 0.00435(12) 0.00091(11)
Cl1 0.0302(6) 0.0228(5) 0.0295(6) -0.0133(5) -0.0007(5) 0.0023(5)
F1 0.0186(13) 0.0331(15) 0.0293(15) -0.0112(12) 0.0068(11) 0.0030(12)
C1 0.034(3) 0.028(3) 0.016(2) 0.0055(18) -0.0043(19) -0.003(2)
C2 0.039(3) 0.029(3) 0.025(3) -0.002(2) -0.010(2) 0.011(2)
C3 0.015(2) 0.057(4) 0.023(3) 0.007(2) -0.0044(18) 0.009(2)
C4 0.025(3) 0.046(3) 0.020(3) 0.002(2) -0.0117(19) -0.008(2)
C5 0.034(3) 0.033(3) 0.009(2) -0.0025(18) -0.0056(18) -0.002(2)
C6 0.018(2) 0.0141(19) 0.0093(19) -0.0038(15) -0.0006(15) 0.0035(16)
C7 0.015(2) 0.017(2) 0.012(2) 0.0000(15) 0.0000(15) -0.0008(16)
C8 0.018(2) 0.018(2) 0.012(2) -0.0036(15) -0.0026(15) 0.0030(16)
C9 0.010(2) 0.026(2) 0.014(2) -0.0043(17) 0.0004(15) 0.0026(16)
C10 0.015(2) 0.023(2) 0.013(2) -0.0028(17) -0.0013(16) 0.0002(16)
Si1 0.0226(7) 0.0239(6) 0.0198(7) 0.0013(5) 0.0015(5) -0.0060(5)
C11 0.045(3) 0.026(3) 0.046(4) 0.009(2) 0.005(3) -0.003(2)
C12 0.048(3) 0.040(3) 0.031(3) 0.004(2) -0.016(2) -0.021(3)
C13 0.038(3) 0.039(3) 0.045(4) -0.006(2) 0.018(3) -0.015(3)
C14 0.015(2) 0.018(2) 0.023(2) -0.0041(16) 0.0033(16) -0.0045(17)
C15 0.022(2) 0.029(2) 0.024(2) -0.0047(18) 0.0051(18) -0.0023(19)
N16 0.032(2) 0.0214(19) 0.020(2) 0.0029(17) -0.0045(18) -0.0077(16)
C17 0.061(4) 0.040(3) 0.057(4) 0.021(3) -0.019(3) -0.027(3)
C18 0.049(3) 0.038(3) 0.019(3) 0.001(2) -0.008(2) -0.002(3)
Fe2 0.0185(3) 0.0133(3) 0.0106(3) -0.0034(2) 0.0003(2) 0.0038(2)
I2 0.02047(13) 0.02658(14) 0.01806(13) -0.00112(12) -0.00712(13) 0.00114(11)
F2 0.0343(16) 0.0250(14) 0.0204(14) 0.0093(11) -0.0033(11) 0.0075(12)
Cl2 0.0193(5) 0.0295(6) 0.0283(6) -0.0019(5) -0.0084(4) 0.0010(4)
C21 0.030(3) 0.028(3) 0.034(3) -0.009(2) 0.020(2) 0.006(2)
C22 0.071(4) 0.033(3) 0.012(3) -0.009(2) 0.006(2) 0.019(3)
C23 0.040(3) 0.032(3) 0.030(3) -0.021(2) -0.011(2) 0.008(2)
C24 0.043(3) 0.016(2) 0.034(3) -0.012(2) 0.007(2) 0.000(2)
C25 0.034(3) 0.019(2) 0.027(3) -0.0049(19) 0.002(2) 0.017(2)
C26 0.016(2) 0.016(2) 0.011(2) -0.0039(15) -0.0030(14) 0.0029(15)
C27 0.021(2) 0.0133(19) 0.013(2) -0.0036(15) 0.0037(16) 0.0012(16)
C28 0.023(2) 0.0142(19) 0.013(2) -0.0006(15) -0.0016(17) 0.0058(16)
C29 0.018(2) 0.0156(19) 0.015(2) -0.0039(16) 0.0007(15) 0.0036(16)
C30 0.018(2) 0.0129(18) 0.012(2) -0.0048(15) -0.0004(15) 0.0017(15)
Si2 0.0283(7) 0.0264(7) 0.0207(7) 0.0000(5) 0.0030(5) -0.0102(5)
C31 0.024(3) 0.065(4) 0.073(5) -0.011(4) 0.016(3) -0.010(3)
C32 0.060(4) 0.025(3) 0.035(3) -0.004(2) -0.008(3) -0.016(2)
C33 0.062(4) 0.062(4) 0.031(3) 0.013(3) -0.002(3) -0.036(4)
C34 0.018(2) 0.022(2) 0.012(2) 0.0001(16) 0.0011(15) -0.0052(18)
C35 0.033(3) 0.021(2) 0.030(3) 0.006(2) 0.006(2) 0.0020(19)
N36 0.025(2) 0.027(2) 0.0145(19) 0.0015(15) 0.0051(15) -0.0020(16)
C37 0.051(4) 0.034(3) 0.024(3) -0.001(2) 0.015(2) 0.013(3)
C38 0.027(3) 0.039(3) 0.025(3) 0.004(2) 0.008(2) -0.005(2)

loop_
_atom_type_symbol
_atom_type_description
_atom_type_scat_dispersion_real
_atom_type_scat_dispersion_imag
_atom_type_scat_source
C C 0.0033 0.0016 'International Tables Vol C Tables 4.2.6.8 and 6.1.1.4'
H H 0.0000 0.0000 'International Tables Vol C Tables 4.2.6.8 and 6.1.1.4'
F F 0.0171 0.0103 'International Tables Vol C Tables 4.2.6.8 and 6.1.1.4'
Fe Fe 0.3463 0.8444 'International Tables Vol C Tables 4.2.6.8 and 6.1.1.4'
Cl Cl 0.1484 0.1585 'International Tables Vol C Tables 4.2.6.8 and 6.1.1.4'
I I -0.4742 1.8119 'International Tables Vol C Tables 4.2.6.8 and 6.1.1.4'
Si Si 0.0817 0.0704 'International Tables Vol C Tables 4.2.6.8 and 6.1.1.4'
N N 0.0061 0.0033 'International Tables Vol C Tables 4.2.6.8 and 6.1.1.4'

loop_
_geom_angle_atom_site_label_1
_geom_angle_atom_site_label_2
_geom_angle_atom_site_label_3
_geom_angle
C9 Fe1 C6 67.99(17)
C9 Fe1 C8 40.63(18)
C6 Fe1 C8 68.12(16)
C9 Fe1 C5 107.69(19)
C6 Fe1 C5 175.67(19)
C8 Fe1 C5 108.66(19)
C9 Fe1 C4 134.1(2)
C6 Fe1 C4 142.7(2)
C8 Fe1 C4 107.9(2)
C5 Fe1 C4 40.4(2)
C9 Fe1 C1 110.7(2)
C6 Fe1 C1 140.29(19)
C8 Fe1 C1 137.98(19)
C5 Fe1 C1 40.49(19)
C4 Fe1 C1 68.2(2)
C9 Fe1 C3 174.6(2)
C6 Fe1 C3 116.54(19)
C8 Fe1 C3 137.0(2)
C5 Fe1 C3 67.8(2)
C4 Fe1 C3 40.5(2)
C1 Fe1 C3 68.0(2)
C9 Fe1 C2 141.9(2)
C6 Fe1 C2 115.51(19)
C8 Fe1 C2 175.78(19)
C5 Fe1 C2 67.8(2)
C4 Fe1 C2 67.9(2)
C1 Fe1 C2 40.6(2)
C3 Fe1 C2 40.1(2)
C9 Fe1 C7 69.13(17)
C6 Fe1 C7 41.57(16)
C8 Fe1 C7 40.75(16)
C5 Fe1 C7 137.62(19)
C4 Fe1 C7 110.45(19)
C1 Fe1 C7 178.08(19)
C3 Fe1 C7 111.98(19)
C2 Fe1 C7 140.53(19)
C9 Fe1 C10 40.92(17)
C6 Fe1 C10 41.56(17)
C8 Fe1 C10 69.52(17)
C5 Fe1 C10 135.09(19)
C4 Fe1 C10 174.5(2)
C1 Fe1 C10 110.14(19)
C3 Fe1 C10 144.4(2)
C2 Fe1 C10 114.6(2)
C7 Fe1 C10 71.07(17)
C5 C1 C2 107.2(4)
C5 C1 Fe1 69.4(3)
C2 C1 Fe1 69.9(3)
C5 C1 H1 126.4
C2 C1 H1 126.4
Fe1 C1 H1 125.9
C3 C2 C1 108.2(5)
C3 C2 Fe1 69.8(3)
C1 C2 Fe1 69.5(3)
C3 C2 H2 125.9
C1 C2 H2 125.9
Fe1 C2 H2 126.3
C2 C3 C4 108.3(5)
C2 C3 Fe1 70.1(3)
C4 C3 Fe1 69.6(3)
C2 C3 H3 125.8
C4 C3 H3 125.8
Fe1 C3 H3 126.0
C5 C4 C3 107.5(5)
C5 C4 Fe1 69.6(3)
C3 C4 Fe1 69.9(3)
C5 C4 H4 126.2
C3 C4 H4 126.2
Fe1 C4 H4 125.8
C4 C5 C1 108.7(5)
C4 C5 Fe1 70.0(3)
C1 C5 Fe1 70.1(3)
C4 C5 H5 125.6
C1 C5 H5 125.6
Fe1 C5 H5 125.8
C7 C6 C10 111.9(4)
C7 C6 Fe1 70.9(2)
C10 C6 Fe1 71.2(2)
C7 C6 I1 126.2(3)
C10 C6 I1 121.7(3)
Fe1 C6 I1 128.9(2)
C8 C7 C6 104.1(4)
C8 C7 C14 122.0(4)
C6 C7 C14 133.7(4)
C8 C7 Fe1 68.4(2)
C6 C7 Fe1 67.5(2)
C14 C7 Fe1 130.3(3)
C9 C8 C7 109.7(4)
C9 C8 Cl1 124.5(3)
C7 C8 Cl1 125.8(3)
C9 C8 Fe1 69.1(2)
C7 C8 Fe1 70.9(2)
Cl1 C8 Fe1 126.2(2)
F1 C9 C8 123.1(4)
F1 C9 C10 125.6(4)
C8 C9 C10 111.2(4)
F1 C9 Fe1 127.6(3)
C8 C9 Fe1 70.3(2)
C10 C9 Fe1 71.6(2)
C9 C10 C6 103.1(4)
C9 C10 Si1 127.0(3)
C6 C10 Si1 129.8(3)
C9 C10 Fe1 67.5(2)
C6 C10 Fe1 67.3(2)
Si1 C10 Fe1 130.5(2)
C12 Si1 C11 109.3(3)
C12 Si1 C13 110.3(3)
C11 Si1 C13 109.2(3)
C12 Si1 C10 108.7(2)
C11 Si1 C10 111.5(2)
C13 Si1 C10 107.9(2)
Si1 C11 H11A 109.5
Si1 C11 H11B 109.5
H11A C11 H11B 109.5
Si1 C11 H11C 109.5
H11A C11 H11C 109.5
H11B C11 H11C 109.5
Si1 C12 H12A 109.5
Si1 C12 H12B 109.5
H12A C12 H12B 109.5
Si1 C12 H12C 109.5
H12A C12 H12C 109.5
H12B C12 H12C 109.5
Si1 C13 H13A 109.5
Si1 C13 H13B 109.5
H13A C13 H13B 109.5
Si1 C13 H13C 109.5
H13A C13 H13C 109.5
H13B C13 H13C 109.5
N16 C14 C7 107.5(3)
N16 C14 C15 116.4(4)
C7 C14 C15 116.7(4)
N16 C14 H14 105.0
C7 C14 H14 105.0
C15 C14 H14 105.0
C14 C15 H15A 109.5
C14 C15 H15B 109.5
H15A C15 H15B 109.5
C14 C15 H15C 109.5
H15A C15 H15C 109.5
H15B C15 H15C 109.5
C18 N16 C17 109.9(4)
C18 N16 C14 113.3(4)
C17 N16 C14 112.4(4)
N16 C17 H17A 109.5
N16 C17 H17B 109.5
H17A C17 H17B 109.5
N16 C17 H17C 109.5
H17A C17 H17C 109.5
H17B C17 H17C 109.5
N16 C18 H18A 109.5
N16 C18 H18B 109.5
H18A C18 H18B 109.5
N16 C18 H18C 109.5
H18A C18 H18C 109.5
H18B C18 H18C 109.5
C28 Fe2 C29 40.98(18)
C28 Fe2 C26 67.60(17)
C29 Fe2 C26 68.38(17)
C28 Fe2 C30 69.22(17)
C29 Fe2 C30 41.18(17)
C26 Fe2 C30 41.36(16)
C28 Fe2 C22 105.8(2)
C29 Fe2 C22 124.2(2)
C26 Fe2 C22 153.9(2)
C30 Fe2 C22 162.4(2)
C28 Fe2 C21 126.6(2)
C29 Fe2 C21 163.1(2)
C26 Fe2 C21 121.4(2)
C30 Fe2 C21 155.1(2)
C22 Fe2 C21 40.9(2)
C28 Fe2 C23 116.7(2)
C29 Fe2 C23 105.4(2)
C26 Fe2 C23 165.9(2)
C30 Fe2 C23 125.8(2)
C22 Fe2 C23 40.1(2)
C21 Fe2 C23 68.0(2)
C28 Fe2 C25 165.3(2)
C29 Fe2 C25 153.5(2)
C26 Fe2 C25 111.70(19)
C30 Fe2 C25 120.68(18)
C22 Fe2 C25 68.0(2)
C21 Fe2 C25 40.2(2)
C23 Fe2 C25 67.8(2)
C28 Fe2 C24 151.2(2)
C29 Fe2 C24 118.1(2)
C26 Fe2 C24 130.5(2)
C30 Fe2 C24 108.38(19)
C22 Fe2 C24 67.4(2)
C21 Fe2 C24 67.6(2)
C23 Fe2 C24 40.0(2)
C25 Fe2 C24 40.3(2)
C28 Fe2 C27 40.92(17)
C29 Fe2 C27 70.16(17)
C26 Fe2 C27 41.37(17)
C30 Fe2 C27 71.13(16)
C22 Fe2 C27 116.9(2)
C21 Fe2 C27 107.4(2)
C23 Fe2 C27 150.2(2)
C25 Fe2 C27 128.6(2)
C24 Fe2 C27 167.6(2)
C25 C21 C22 107.5(5)
C25 C21 Fe2 69.9(3)
C22 C21 Fe2 69.4(3)
C25 C21 H21 126.2
C22 C21 H21 126.2
Fe2 C21 H21 126.0
C23 C22 C21 107.9(5)
C23 C22 Fe2 70.1(3)
C21 C22 Fe2 69.7(3)
C23 C22 H22 126.1
C21 C22 H22 126.1
Fe2 C22 H22 125.7
C24 C23 C22 108.1(5)
C24 C23 Fe2 70.0(3)
C22 C23 Fe2 69.8(3)
C24 C23 H23 125.9
C22 C23 H23 125.9
Fe2 C23 H23 125.8
C23 C24 C25 108.6(5)
C23 C24 Fe2 70.0(3)
C25 C24 Fe2 69.8(3)
C23 C24 H24 125.7
C25 C24 H24 125.7
Fe2 C24 H24 126.1
C21 C25 C24 107.8(5)
C21 C25 Fe2 69.9(3)
C24 C25 Fe2 69.8(3)
C21 C25 H25 126.1
C24 C25 H25 126.1
Fe2 C25 H25 125.7
C30 C26 C27 112.2(4)
C30 C26 Fe2 70.0(2)
C27 C26 Fe2 71.1(2)
C30 C26 I2 124.7(3)
C27 C26 I2 122.7(3)
Fe2 C26 I2 132.7(2)
C28 C27 C26 102.5(4)
C28 C27 Si2 126.5(3)
C26 C27 Si2 130.8(3)
C28 C27 Fe2 67.1(2)
C26 C27 Fe2 67.5(2)
Si2 C27 Fe2 130.8(2)
F2 C28 C29 122.5(4)
F2 C28 C27 125.3(4)
C29 C28 C27 112.1(4)
F2 C28 Fe2 128.1(3)
C29 C28 Fe2 70.2(2)
C27 C28 Fe2 72.0(2)
C28 C29 C30 108.1(4)
C28 C29 Cl2 124.3(3)
C30 C29 Cl2 127.5(3)
C28 C29 Fe2 68.9(2)
C30 C29 Fe2 70.1(2)
Cl2 C29 Fe2 129.4(2)
C29 C30 C26 105.1(4)
C29 C30 C34 124.1(4)
C26 C30 C34 130.5(4)
C29 C30 Fe2 68.7(2)
C26 C30 Fe2 68.6(2)
C34 C30 Fe2 132.0(3)
C33 Si2 C32 110.2(3)
C33 Si2 C31 108.7(4)
C32 Si2 C31 110.1(3)
C33 Si2 C27 108.6(2)
C32 Si2 C27 106.5(2)
C31 Si2 C27 112.8(3)
Si2 C31 H31A 109.5
Si2 C31 H31B 109.5
H31A C31 H31B 109.5
Si2 C31 H31C 109.5
H31A C31 H31C 109.5
H31B C31 H31C 109.5
Si2 C32 H32A 109.5
Si2 C32 H32B 109.5
H32A C32 H32B 109.5
Si2 C32 H32C 109.5
H32A C32 H32C 109.5
H32B C32 H32C 109.5
Si2 C33 H33A 109.5
Si2 C33 H33B 109.5
H33A C33 H33B 109.5
Si2 C33 H33C 109.5
H33A C33 H33C 109.5
H33B C33 H33C 109.5
N36 C34 C30 110.1(3)
N36 C34 C35 109.9(4)
C30 C34 C35 113.5(4)
N36 C34 H34 107.7
C30 C34 H34 107.7
C35 C34 H34 107.7
C34 C35 H35A 109.5
C34 C35 H35B 109.5
H35A C35 H35B 109.5
C34 C35 H35C 109.5
H35A C35 H35C 109.5
H35B C35 H35C 109.5
C37 N36 C38 108.4(4)
C37 N36 C34 112.9(4)
C38 N36 C34 110.8(4)
N36 C37 H37A 109.5
N36 C37 H37B 109.5
H37A C37 H37B 109.5
N36 C37 H37C 109.5
H37A C37 H37C 109.5
H37B C37 H37C 109.5
N36 C38 H38A 109.5
N36 C38 H38B 109.5
H38A C38 H38B 109.5
N36 C38 H38C 109.5
H38A C38 H38C 109.5
H38B C38 H38C 109.5

loop_
_geom_bond_atom_site_label_1
_geom_bond_atom_site_label_2
_geom_bond_distance
Fe1 C9 2.016(4)
Fe1 C6 2.018(4)
Fe1 C8 2.031(4)
Fe1 C5 2.043(5)
Fe1 C4 2.049(5)
Fe1 C1 2.052(5)
Fe1 C3 2.053(5)
Fe1 C2 2.057(5)
Fe1 C7 2.064(4)
Fe1 C10 2.071(4)
I1 C6 2.105(4)
Cl1 C8 1.731(4)
F1 C9 1.353(5)
C1 C5 1.417(7)
C1 C2 1.425(7)
C1 H1 0.9500
C2 C3 1.409(8)
C2 H2 0.9500
C3 C4 1.420(8)
C3 H3 0.9500
C4 C5 1.412(7)
C4 H4 0.9500
C5 H5 0.9500
C6 C7 1.449(6)
C6 C10 1.452(6)
C7 C8 1.426(6)
C7 C14 1.524(6)
C8 C9 1.405(6)
C9 C10 1.429(6)
C10 Si1 1.881(5)
Si1 C12 1.854(5)
Si1 C11 1.860(6)
Si1 C13 1.871(6)
C11 H11A 0.9800
C11 H11B 0.9800
C11 H11C 0.9800
C12 H12A 0.9800
C12 H12B 0.9800
C12 H12C 0.9800
C13 H13A 0.9800
C13 H13B 0.9800
C13 H13C 0.9800
C14 N16 1.467(6)
C14 C15 1.529(6)
C14 H14 1.0000
C15 H15A 0.9800
C15 H15B 0.9800
C15 H15C 0.9800
N16 C18 1.455(6)
N16 C17 1.464(6)
C17 H17A 0.9800
C17 H17B 0.9800
C17 H17C 0.9800
C18 H18A 0.9800
C18 H18B 0.9800
C18 H18C 0.9800
Fe2 C28 2.011(4)
Fe2 C29 2.028(4)
Fe2 C26 2.028(4)
Fe2 C30 2.046(4)
Fe2 C22 2.051(5)
Fe2 C21 2.055(4)
Fe2 C23 2.055(5)
Fe2 C25 2.055(4)
Fe2 C24 2.055(5)
Fe2 C27 2.076(4)
I2 C26 2.100(4)
F2 C28 1.352(5)
Cl2 C29 1.724(4)
C21 C25 1.412(7)
C21 C22 1.435(8)
C21 H21 0.9500
C22 C23 1.408(9)
C22 H22 0.9500
C23 C24 1.406(8)
C23 H23 0.9500
C24 C25 1.417(7)
C24 H24 0.9500
C25 H25 0.9500
C26 C30 1.439(6)
C26 C27 1.450(6)
C27 C28 1.430(6)
C27 Si2 1.878(5)
C28 C29 1.414(6)
C29 C30 1.433(6)
C30 C34 1.513(6)
Si2 C33 1.867(6)
Si2 C32 1.870(6)
Si2 C31 1.873(7)
C31 H31A 0.9800
C31 H31B 0.9800
C31 H31C 0.9800
C32 H32A 0.9800
C32 H32B 0.9800
C32 H32C 0.9800
C33 H33A 0.9800
C33 H33B 0.9800
C33 H33C 0.9800
C34 N36 1.477(6)
C34 C35 1.528(6)
C34 H34 1.0000
C35 H35A 0.9800
C35 H35B 0.9800
C35 H35C 0.9800
N36 C37 1.455(6)
N36 C38 1.464(6)
C37 H37A 0.9800
C37 H37B 0.9800
C37 H37C 0.9800
C38 H38A 0.9800
C38 H38B 0.9800
C38 H38C 0.9800

loop_
_geom_torsion_atom_site_label_1
_geom_torsion_atom_site_label_2
_geom_torsion_atom_site_label_3
_geom_torsion_atom_site_label_4
_geom_torsion
C5 C1 C2 C3 0.3(5)
Fe1 C1 C2 C3 -59.3(3)
C5 C1 C2 Fe1 59.6(3)
C1 C2 C3 C4 -0.2(5)
Fe1 C2 C3 C4 -59.3(3)
C1 C2 C3 Fe1 59.1(3)
C2 C3 C4 C5 -0.1(5)
Fe1 C3 C4 C5 -59.7(3)
C2 C3 C4 Fe1 59.6(3)
C3 C4 C5 C1 0.3(6)
Fe1 C4 C5 C1 -59.6(3)
C3 C4 C5 Fe1 59.9(3)
C2 C1 C5 C4 -0.4(6)
Fe1 C1 C5 C4 59.6(3)
C2 C1 C5 Fe1 -59.9(3)
C10 C6 C7 C8 -0.5(5)
Fe1 C6 C7 C8 59.0(3)
I1 C6 C7 C8 -176.2(3)
C10 C6 C7 C14 175.5(4)
Fe1 C6 C7 C14 -125.0(5)
I1 C6 C7 C14 -0.2(7)
C10 C6 C7 Fe1 -59.5(3)
I1 C6 C7 Fe1 124.8(3)
C6 C7 C8 C9 -0.1(5)
C14 C7 C8 C9 -176.7(4)
Fe1 C7 C8 C9 58.3(3)
C6 C7 C8 Cl1 -179.8(3)
C14 C7 C8 Cl1 3.6(6)
Fe1 C7 C8 Cl1 -121.4(3)
C6 C7 C8 Fe1 -58.4(3)
C14 C7 C8 Fe1 125.0(4)
C7 C8 C9 F1 178.0(4)
Cl1 C8 C9 F1 -2.3(6)
Fe1 C8 C9 F1 -122.6(4)
C7 C8 C9 C10 0.7(5)
Cl1 C8 C9 C10 -179.6(3)
Fe1 C8 C9 C10 60.1(3)
C7 C8 C9 Fe1 -59.4(3)
Cl1 C8 C9 Fe1 120.3(3)
F1 C9 C10 C6 -178.2(4)
C8 C9 C10 C6 -1.0(5)
Fe1 C9 C10 C6 58.3(3)
F1 C9 C10 Si1 -1.1(7)
C8 C9 C10 Si1 176.2(3)
Fe1 C9 C10 Si1 -124.6(4)
F1 C9 C10 Fe1 123.5(4)
C8 C9 C10 Fe1 -59.3(3)
C7 C6 C10 C9 0.9(5)
Fe1 C6 C10 C9 -58.5(3)
I1 C6 C10 C9 176.8(3)
C7 C6 C10 Si1 -176.1(3)
Fe1 C6 C10 Si1 124.5(4)
I1 C6 C10 Si1 -0.2(6)
C7 C6 C10 Fe1 59.4(3)
I1 C6 C10 Fe1 -124.7(3)
C9 C10 Si1 C12 -113.1(4)
C6 C10 Si1 C12 63.3(5)
Fe1 C10 Si1 C12 156.2(3)
C9 C10 Si1 C11 126.4(4)
C6 C10 Si1 C11 -57.3(5)
Fe1 C10 Si1 C11 35.6(4)
C9 C10 Si1 C13 6.5(5)
C6 C10 Si1 C13 -177.2(4)
Fe1 C10 Si1 C13 -84.2(4)
C8 C7 C14 N16 75.3(5)
C6 C7 C14 N16 -100.1(5)
Fe1 C7 C14 N16 163.1(3)
C8 C7 C14 C15 -151.9(4)
C6 C7 C14 C15 32.7(7)
Fe1 C7 C14 C15 -64.1(5)
C7 C14 N16 C18 76.4(5)
C15 C14 N16 C18 -56.6(5)
C7 C14 N16 C17 -158.2(4)
C15 C14 N16 C17 68.8(6)
C25 C21 C22 C23 0.2(5)
Fe2 C21 C22 C23 59.9(3)
C25 C21 C22 Fe2 -59.8(3)
C21 C22 C23 C24 0.1(5)
Fe2 C22 C23 C24 59.8(3)
C21 C22 C23 Fe2 -59.7(3)
C22 C23 C24 C25 -0.3(5)
Fe2 C23 C24 C25 59.3(3)
C22 C23 C24 Fe2 -59.6(3)
C22 C21 C25 C24 -0.4(5)
Fe2 C21 C25 C24 -59.8(3)
C22 C21 C25 Fe2 59.4(3)
C23 C24 C25 C21 0.4(5)
Fe2 C24 C25 C21 59.8(3)
C23 C24 C25 Fe2 -59.4(3)
C30 C26 C27 C28 -0.5(5)
Fe2 C26 C27 C28 -58.4(3)
I2 C26 C27 C28 172.3(3)
C30 C26 C27 Si2 -176.7(3)
Fe2 C26 C27 Si2 125.3(4)
I2 C26 C27 Si2 -4.0(6)
C30 C26 C27 Fe2 58.0(3)
I2 C26 C27 Fe2 -129.2(3)
C26 C27 C28 F2 -176.8(4)
Si2 C27 C28 F2 -0.3(6)
Fe2 C27 C28 F2 124.4(4)
C26 C27 C28 C29 -0.1(5)
Si2 C27 C28 C29 176.4(3)
Fe2 C27 C28 C29 -58.8(3)
C26 C27 C28 Fe2 58.8(3)
Si2 C27 C28 Fe2 -124.7(3)
F2 C28 C29 C30 177.4(4)
C27 C28 C29 C30 0.6(5)
Fe2 C28 C29 C30 -59.3(3)
F2 C28 C29 Cl2 0.8(6)
C27 C28 C29 Cl2 -176.1(3)
Fe2 C28 C29 Cl2 124.0(3)
F2 C28 C29 Fe2 -123.2(4)
C27 C28 C29 Fe2 59.9(3)
C28 C29 C30 C26 -0.8(4)
Cl2 C29 C30 C26 175.7(3)
Fe2 C29 C30 C26 -59.4(3)
C28 C29 C30 C34 -174.3(4)
Cl2 C29 C30 C34 2.2(6)
Fe2 C29 C30 C34 127.1(4)
C28 C29 C30 Fe2 58.5(3)
Cl2 C29 C30 Fe2 -124.9(4)
C27 C26 C30 C29 0.8(5)
Fe2 C26 C30 C29 59.4(3)
I2 C26 C30 C29 -171.8(3)
C27 C26 C30 C34 173.7(4)
Fe2 C26 C30 C34 -127.7(4)
I2 C26 C30 C34 1.1(6)
C27 C26 C30 Fe2 -58.6(3)
I2 C26 C30 Fe2 128.8(3)
C28 C27 Si2 C33 16.1(5)
C26 C27 Si2 C33 -168.4(4)
Fe2 C27 Si2 C33 -73.8(4)
C28 C27 Si2 C32 -102.5(4)
C26 C27 Si2 C32 73.0(4)
Fe2 C27 Si2 C32 167.5(3)
C28 C27 Si2 C31 136.6(4)
C26 C27 Si2 C31 -47.9(5)
Fe2 C27 Si2 C31 46.6(4)
C29 C30 C34 N36 99.7(5)
C26 C30 C34 N36 -72.0(5)
Fe2 C30 C34 N36 -169.2(3)
C29 C30 C34 C35 -136.6(4)
C26 C30 C34 C35 51.6(6)
Fe2 C30 C34 C35 -45.5(6)
C30 C34 N36 C37 -48.7(5)
C35 C34 N36 C37 -174.4(4)
C30 C34 N36 C38 -170.6(4)
C35 C34 N36 C38 63.8(5)
